data_9010070
loop_
_publ_author_name
'Camara, F.'
'Oberti, R.'
'Chopin, C.'
'Medenbach, O.'

_publ_section_title
;
 The arrojadite enigma: I. A new formula and
 a new model for the arrojadite structure
 Sample: Horrsjoberg, Varmland, Sweden
;
_journal_name_full 'American Mineralogist'
_journal_page_first 1249
_journal_page_last 1259
_journal_paper_doi 10.2138/am.2006.2189
_journal_volume 91
_journal_year 2006
_chemical_formula_sum
;Al Ba0.2 Ca0.59 F0.9 Fe6.61 H2.1 K0.03 Mg3.6 Mn3.39 Na2.94 O49.1 P12 Pb0.03
 Sr0.93
;
_chemical_name_mineral Arrojadite-(SrFe)
_space_group_IT_number 9
_symmetry_space_group_name_Hall 'C -2yc'
_symmetry_space_group_name_H-M 'C 1 c 1'
_cell_angle_alpha 90
_cell_angle_beta 105.489
_cell_angle_gamma 90
_cell_formula_units_Z 4
_cell_length_a 16.3992
_cell_length_b 9.9400
_cell_length_c 24.4434
_cell_volume 3839.762
_database_code_amcsd 0004191
_exptl_crystal_density_diffrn 3.553
_cod_original_formula_sum 'Na2.94 K.03 Ca.59 Ba.2 Pb.03 Sr.93 Fe6.61 Mn3.39 Mg3.6 Al P12 O49.1 F.9 H2.1'
_cod_database_code 9010070

loop_
_space_group_symop_operation_xyz
x,y,z
1/2+x,1/2+y,z
x,-y,1/2+z
1/2+x,1/2-y,1/2+z

loop_
_atom_site_aniso_label
_atom_site_aniso_U_11
_atom_site_aniso_U_22
_atom_site_aniso_U_33
_atom_site_aniso_U_12
_atom_site_aniso_U_13
_atom_site_aniso_U_23
Na1 0.02784 0.01552 0.02530 0.00398 -0.00566 0.00237
Na2 0.06959 0.01752 0.01687 0.00318 -0.01320 -0.00237
K 0.01392 0.01452 0.01968 -0.00477 0.00943 -0.00593
Ca 0.01392 0.01452 0.01968 -0.00477 0.00943 -0.00593
Na 0.01392 0.01452 0.01968 -0.00477 0.00943 -0.00593
Ba 0.01392 0.01452 0.01968 -0.00477 0.00943 -0.00593
Pb 0.01392 0.01452 0.01968 -0.00477 0.00943 -0.00593
SrA1 0.01771 0.01802 0.04779 -0.00080 0.01697 -0.00119
NaB2 0.03416 0.01351 0.01405 0.00875 -0.00189 0.00237
FeM1 0.01012 0.01201 0.01405 0.00159 0.00566 0.00237
MnM1 0.01012 0.01201 0.01405 0.00159 0.00566 0.00237
FeM2a 0.02531 0.01151 0.01687 0.00000 0.00000 0.00000
MnM2a 0.02531 0.01151 0.01687 0.00000 0.00000 0.00000
MgM2b 0.01265 0.01051 0.01124 -0.00080 0.00189 0.00000
FeM2b 0.01265 0.01051 0.01124 -0.00080 0.00189 0.00000
MnM2b 0.01265 0.01051 0.01124 -0.00080 0.00189 0.00000
MgM3a 0.01139 0.01001 0.01124 -0.00080 0.00189 -0.00119
FeM3a 0.01139 0.01001 0.01124 -0.00080 0.00189 -0.00119
MnM3a 0.01139 0.01001 0.01124 -0.00080 0.00189 -0.00119
MgM3b 0.01265 0.00951 0.01124 0.00000 0.00189 0.00000
FeM3b 0.01265 0.00951 0.01124 0.00000 0.00189 0.00000
MnM3b 0.01265 0.00951 0.01124 0.00000 0.00189 0.00000
FeM4a 0.00886 0.00951 0.01405 0.00080 0.00566 0.00119
MnM4a 0.00886 0.00951 0.01405 0.00080 0.00566 0.00119
MgM4b 0.01139 0.01151 0.01405 0.00159 0.00377 0.00119
FeM4b 0.01139 0.01151 0.01405 0.00159 0.00377 0.00119
MnM4b 0.01139 0.01151 0.01405 0.00159 0.00377 0.00119
FeM5a 0.00886 0.01151 0.00843 -0.00080 0.00377 -0.00119
MnM5a 0.00886 0.01151 0.00843 -0.00080 0.00377 -0.00119
FeM5b 0.01012 0.01251 0.01124 0.00000 0.00377 0.00000
MnM5b 0.01012 0.01251 0.01124 0.00000 0.00377 0.00000
FeM6a 0.01139 0.01301 0.00843 0.00159 0.00189 0.00000
MnM6a 0.01139 0.01301 0.00843 0.00159 0.00189 0.00000
FeM6b 0.01392 0.02303 0.01124 0.00477 0.00189 -0.00119
MnM6b 0.01392 0.02303 0.01124 0.00477 0.00189 -0.00119
FeM7a 0.01139 0.01652 0.01124 -0.00239 0.00377 0.00119
MnM7a 0.01139 0.01652 0.01124 -0.00239 0.00377 0.00119
FeM7b 0.01265 0.01802 0.01124 0.00398 0.00377 -0.00119
MnM7b 0.01265 0.01802 0.01124 0.00398 0.00377 -0.00119
Al 0.00886 0.00851 0.01124 0.00000 0.00377 0.00000
P1 0.00886 0.00751 0.00843 0.00000 0.00377 0.00000
P1x 0.01265 0.01051 0.01405 -0.00080 0.00566 0.00000
P2a 0.00886 0.00901 0.01687 -0.00159 0.00566 -0.00237
P2b 0.00759 0.00951 0.00843 0.00080 0.00189 0.00119
P3a 0.00759 0.01101 0.00843 0.00239 0.00377 0.00119
P3b 0.00759 0.00801 0.00843 0.00000 0.00189 0.00000
P4a 0.00886 0.00851 0.00843 -0.00159 0.00377 -0.00119
P4b 0.00759 0.00701 0.01124 0.00080 0.00189 -0.00119
P5a 0.00886 0.00801 0.00843 0.00000 0.00189 0.00000
P5b 0.00886 0.00851 0.00843 -0.00080 0.00189 0.00000
P6a 0.01265 0.00851 0.00843 0.00000 0.00189 -0.00119
P6b 0.01139 0.00851 0.01968 0.00080 -0.00377 -0.00356
O1a 0.01265 0.01502 0.01687 0.00000 0.00943 0.00237
O1b 0.00886 0.01151 0.01687 0.00000 0.00566 0.00237
O2a 0.01645 0.01051 0.01687 -0.00239 0.00943 -0.00474
O2b 0.01518 0.00851 0.01968 -0.00080 0.00754 0.00356
O3 0.02151 0.01502 0.01968 0.00159 0.01509 -0.00119
O4 0.01392 0.01452 0.01405 0.00159 -0.00189 0.00237
O3x 0.01771 0.04004 0.01405 0.00159 0.00377 0.00356
O4x 0.01771 0.01201 0.02811 0.00080 0.01509 -0.00119
O5a 0.01012 0.01201 0.01405 -0.00318 0.00566 -0.00237
O5b 0.01012 0.01251 0.01124 0.00398 0.00566 0.00237
O6a 0.01518 0.01101 0.02811 -0.00159 0.01132 -0.00356
O6b 0.01392 0.01201 0.01968 -0.00239 0.00943 -0.00593
O7a 0.01898 0.01702 0.03373 0.00557 0.01886 0.01068
O7b 0.01139 0.01201 0.01687 0.00239 0.00943 0.00593
O8a 0.01012 0.03954 0.02811 -0.00318 0.00189 -0.01186
O8b 0.00886 0.01602 0.01405 0.00080 0.00000 0.00237
O9a 0.01518 0.01502 0.01405 0.00159 0.00754 0.00474
O9b 0.01139 0.01201 0.01405 0.00080 0.00566 0.00237
O10a 0.01139 0.01151 0.01124 0.00159 0.00189 0.00000
O10b 0.01265 0.00751 0.01405 0.00159 0.00377 0.00119
O11a 0.01518 0.01552 0.01124 0.00318 0.00377 -0.00119
O11b 0.01771 0.01552 0.00843 0.00318 0.00189 -0.00237
O12a 0.00759 0.02002 0.01687 0.00398 0.00189 0.00356
O12b 0.00759 0.01552 0.01405 -0.00080 0.00189 0.00356
O13a 0.01139 0.00951 0.01405 -0.00477 0.00566 -0.00237
O13b 0.01265 0.00951 0.01124 -0.00080 0.00566 -0.00119
O14a 0.01518 0.01051 0.01405 -0.00239 0.00566 -0.00474
O14b 0.01265 0.01001 0.01405 -0.00080 0.00377 -0.00356
O15a 0.02024 0.01351 0.01124 -0.00080 0.00566 0.00119
O15b 0.02277 0.01502 0.00843 -0.00557 0.00377 0.00000
O16a 0.00886 0.02002 0.01687 0.00000 0.00189 -0.00119
O16b 0.00886 0.01652 0.01687 0.00159 -0.00189 -0.00356
O17a 0.01139 0.01602 0.01405 -0.00239 -0.00189 0.00119
O17b 0.01139 0.01502 0.01687 -0.00239 0.00000 0.00119
O18a 0.01771 0.01652 0.01124 0.00159 0.00566 -0.00119
O18b 0.01771 0.01251 0.00843 -0.00239 0.00000 0.00237
O19a 0.02531 0.01001 0.01405 -0.00318 0.00000 0.00000
O19b 0.02151 0.00851 0.01687 -0.00477 -0.00189 0.00237
O20a 0.01139 0.01802 0.01968 0.00239 0.00754 -0.00119
O20b 0.01139 0.01952 0.01405 0.00159 0.00566 0.00000
O21a 0.01265 0.01652 0.01405 0.00318 -0.00189 -0.00119
O21b 0.01139 0.01402 0.01687 0.00318 0.00000 -0.00237
O22a 0.02531 0.02002 0.01124 -0.00716 0.00000 0.00356
O22b 0.06326 0.02202 0.01968 0.02228 -0.02075 -0.01542
O23a 0.01898 0.00951 0.01405 0.00000 0.00189 0.00000
O23b 0.02277 0.00801 0.01405 0.00159 -0.00377 -0.00356
O24a 0.01645 0.01852 0.01968 -0.00318 0.00377 0.00474
O24b 0.01139 0.01652 0.05903 -0.00239 0.00943 0.00000
OW1 0.01265 0.02703 0.02811 0.00159 0.00754 -0.00356
FW1 0.01265 0.02703 0.02811 0.00159 0.00754 -0.00356
OW2 0.01139 0.01902 0.02811 0.00000 0.00377 -0.00119

loop_
_atom_site_label
_atom_site_fract_x
_atom_site_fract_y
_atom_site_fract_z
_atom_site_occupancy
_atom_site_U_iso_or_equiv
_atom_site_type_symbol
_atom_site_attached_hydrogens
Na1 -0.00510 0.00740 0.00280 1.00000 0.02571 Na 0
Na2 0.13250 0.51740 0.12160 1.00000 0.03952 Na 0
K -0.23070 0.21580 0.02150 0.03000 0.01532 K 0
Ca -0.23070 0.21580 0.02150 0.59000 0.01532 Ca 0
Na -0.23070 0.21580 0.02150 0.15000 0.01532 Na 0
Ba -0.23070 0.21580 0.02150 0.20000 0.01532 Ba 0
Pb -0.23070 0.21580 0.02150 0.03000 0.01532 Pb 0
SrA1 -0.00130 0.50160 -0.24420 0.93000 0.02622 Sr 0
NaB2 -0.12880 0.48610 -0.11950 0.40000 0.02229 Na 0
FeB1 -0.29930 0.54940 -0.04020 0.10000 0.04293 Fe 0
MnB1 -0.29930 0.54940 -0.04020 0.10000 0.04293 Mn 0
NaB1 -0.29930 0.54940 -0.04020 0.13000 0.04293 Na 0
FeB1x -0.25130 0.51840 -0.07210 0.10000 0.02178 Fe 0
MnB1x -0.25130 0.51840 -0.07210 0.10000 0.02178 Mn 0
NaB1x -0.25130 0.51840 -0.07210 0.13000 0.02178 Na 0
FeB1y -0.23520 0.51480 -0.07980 0.10000 0.01077 Fe 0
MnB1y -0.23520 0.51480 -0.07980 0.10000 0.01077 Mn 0
NaB1y -0.23520 0.51480 -0.07980 0.13000 0.01077 Na 0
FeM1 -0.22900 0.88600 0.02250 0.67000 0.01178 Fe 0
MnM1 -0.22900 0.88600 0.02250 0.33000 0.01178 Mn 0
FeM2a -0.28500 0.48660 -0.23060 0.67000 0.01874 Fe 0
MnM2a -0.28500 0.48660 -0.23060 0.33000 0.01874 Mn 0
MgM2b 0.28770 0.51180 0.23450 0.90000 0.01153 Mg 0
FeM2b 0.28770 0.51180 0.23450 0.07000 0.01153 Fe 0
MnM2b 0.28770 0.51180 0.23450 0.03000 0.01153 Mn 0
MgM3a -0.11150 -0.01340 -0.13830 0.90000 0.01127 Mg 0
FeM3a -0.11150 -0.01340 -0.13830 0.07000 0.01127 Fe 0
MnM3a -0.11150 -0.01340 -0.13830 0.03000 0.01127 Mn 0
MgM3b 0.10000 1.01670 0.14370 0.90000 0.01102 Mg 0
FeM3b 0.10000 1.01670 0.14370 0.07000 0.01102 Fe 0
MnM3b 0.10000 1.01670 0.14370 0.03000 0.01102 Mn 0
FeM4a -0.02250 0.25590 0.10240 0.67000 0.01089 Fe 0
MnM4a -0.02250 0.25590 0.10240 0.33000 0.01089 Mn 0
MgM4b 0.02080 0.75460 -0.09470 0.90000 0.01216 Mg 0
FeM4b 0.02080 0.75460 -0.09470 0.07000 0.01216 Fe 0
MnM4b 0.02080 0.75460 -0.09470 0.03000 0.01216 Mn 0
FeM5a 0.03100 0.25650 -0.09670 0.67000 0.00988 Fe 0
MnM5a 0.03100 0.25650 -0.09670 0.33000 0.00988 Mn 0
FeM5b -0.03770 0.74500 0.10240 0.67000 0.01140 Fe 0
MnM5b -0.03770 0.74500 0.10240 0.33000 0.01140 Mn 0
FeM6a -0.20920 0.70120 0.15020 0.67000 0.01115 Fe 0
MnM6a -0.20920 0.70120 0.15020 0.33000 0.01115 Mn 0
FeM6b -0.29760 0.80350 -0.14580 0.67000 0.01608 Fe 0
MnM6b -0.29760 0.80350 -0.14580 0.33000 0.01608 Mn 0
FeM7a -0.28480 0.21290 -0.15320 0.67000 0.01279 Fe 0
MnM7a -0.28480 0.21290 -0.15320 0.33000 0.01279 Mn 0
FeM7b -0.22210 0.70540 -0.33930 0.67000 0.01381 Fe 0
MnM7b -0.22210 0.70540 -0.33930 0.33000 0.01381 Mn 0
Al -0.00450 0.50310 0.00130 1.00000 0.00899 Al 0
P1 -0.11940 1.01280 0.13380 1.00000 0.00836 P 0
P1x -0.42170 0.50410 -0.16210 1.00000 0.01165 P 0
P2a -0.13560 0.46450 0.07620 1.00000 0.01089 P 0
P2b 0.12670 0.53770 -0.07470 1.00000 0.00861 P 0
P3a -0.12960 0.75420 -0.03740 1.00000 0.00975 P 0
P3b -0.38010 0.75080 0.04050 1.00000 0.00798 P 0
P4a -0.11030 0.23980 -0.04740 1.00000 0.00912 P 0
P4b 0.09850 0.77310 0.04880 1.00000 0.00861 P 0
P5a 0.12380 0.72330 0.21540 1.00000 0.00874 P 0
P5b -0.12910 0.27370 -0.21000 1.00000 0.00861 P 0
P6a 0.13880 0.30090 0.21070 1.00000 0.01026 P 0
P6b -0.14540 0.69800 -0.20010 1.00000 0.01456 P 0
O1a -0.48190 0.43820 -0.13170 1.00000 0.01406 O 0
O1b -0.03200 0.06520 0.13250 1.00000 0.01241 O 0
O2a -0.38740 0.63550 -0.13110 1.00000 0.01381 O 0
O2b -0.11530 0.86020 0.14260 1.00000 0.01368 O 0
O3 0.34810 0.58660 0.17890 1.00000 0.01672 O 0
O4 -0.18490 1.04090 0.07670 1.00000 0.01494 O 0
O3x -0.47500 0.53110 -0.22420 1.00000 0.02356 O 0
O4x -0.34630 0.41790 -0.16450 1.00000 0.01748 O 0
O5a -0.05260 0.44380 0.05820 1.00000 0.01115 O 0
O5b 0.04780 0.56200 -0.05290 1.00000 0.01051 O 0
O6a -0.13030 0.60040 0.10580 1.00000 0.01672 O 0
O6b 0.11730 0.40600 -0.10690 1.00000 0.01381 O 0
O7a -0.13170 0.34450 0.11760 1.00000 0.02128 O 0
O7b -0.37440 0.16020 -0.11290 1.00000 0.01241 O 0
O8a -0.21430 0.44500 0.02670 1.00000 0.02698 O 0
O8b -0.29240 1.03990 -0.02610 1.00000 0.01343 O 0
O9a -0.08700 0.83640 -0.07490 1.00000 0.01355 O 0
O9b -0.41890 0.67150 0.08120 1.00000 0.01216 O 0
O10a -0.10050 0.60770 -0.03400 1.00000 0.01153 O 0
O10b 0.09050 0.39740 0.03720 1.00000 0.01165 O 0
O11a -0.10930 0.81960 0.02240 1.00000 0.01330 O 0
O11b -0.40210 0.68370 -0.01730 1.00000 0.01418 O 0
O12a -0.22650 0.75920 -0.05990 1.00000 0.01520 O 0
O12b -0.28270 0.75550 0.06510 1.00000 0.01292 O 0
O13a -0.05270 0.36260 -0.04820 1.00000 0.01089 O 0
O13b 0.04180 0.64790 0.04960 1.00000 0.01039 O 0
O14a -0.07560 0.13400 -0.08130 1.00000 0.01317 O 0
O14b 0.06270 0.87540 0.08340 1.00000 0.01191 O 0
O15a -0.10060 0.18970 0.01330 1.00000 0.01456 O 0
O15b 0.09180 0.82350 -0.01100 1.00000 0.01583 O 0
O16a -0.20310 0.27340 -0.07380 1.00000 0.01532 O 0
O16b 0.18980 0.73610 0.07880 1.00000 0.01558 O 0
O17a 0.04210 0.67130 0.17490 1.00000 0.01456 O 0
O17b -0.04640 0.32480 -0.17000 1.00000 0.01482 O 0
O18a 0.12530 0.32800 -0.22540 1.00000 0.01545 O 0
O18b -0.13280 0.33070 -0.26850 1.00000 0.01355 O 0
O19a 0.12980 0.87810 0.21320 1.00000 0.01786 O 0
O19b -0.13320 0.11870 -0.20880 1.00000 0.01684 O 0
O20a 0.19940 0.66490 0.19720 1.00000 0.01545 O 0
O20b -0.20570 0.32750 -0.19010 1.00000 0.01494 O 0
O21a 0.05500 0.35010 0.17170 1.00000 0.01570 O 0
O21b -0.05860 0.65550 -0.16320 1.00000 0.01507 O 0
O22a 0.14470 0.64570 -0.22990 1.00000 0.01950 O 0
O22b -0.15580 0.63680 -0.25910 1.00000 0.04154 O 0
O23a 0.14450 0.14690 0.20970 1.00000 0.01431 O 0
O23b -0.15440 0.85170 -0.20150 1.00000 0.01684 O 0
O24a 0.21300 0.35670 0.18900 1.00000 0.01811 O 0
O24b -0.21780 0.63970 -0.17650 1.00000 0.02926 O 0
OW1 -0.23420 1.00920 -0.13900 0.10000 0.02229 O 0
FW1 -0.23420 1.00920 -0.13900 0.90000 0.02229 F 0
OW2 -0.27500 0.50050 0.14230 1.00000 0.01912 O 0
HW1 -0.27400 1.01800 -0.12600 0.10000 0.00633 H 0
HW2 -0.27900 0.49800 0.10700 1.00000 0.01520 H 0
HO3x 0.46800 0.46900 0.22900 1.00000 0.01520 H 0

loop_
_cod_changelog_entry_id
_cod_changelog_entry_author
_cod_changelog_entry_date
_cod_changelog_entry_text
1
;cod-tools version 3.8.0
Id: cif_guess_AMCSD_atom_types 9581 2023-05-17 12:35:41Z saulius
;
2023-05-18T11:40:49+03:00
;Derived atom types and hydrogen counts
from atom names that follow the AMCSD naming convention
(Wat == water, O-H == hydroxyl).
;

loop_
_cod_related_entry_id
_cod_related_entry_database
_cod_related_entry_code
1 AMCSD 0004191
